data_2236420
loop_
_publ_author_name
'Davis, Wade L.'
'Muller, Alfred'

_publ_section_title
;
 Diphenyl(pyridin-2-yl)phosphane selenide
;
_journal_coeditor_code KP2438
_journal_issue 11
_journal_name_full 'Acta Crystallographica Section E'
_journal_page_first o3073
_journal_paper_doi 10.1107/S160053681204007X
_journal_volume 68
_journal_year 2012
_chemical_formula_iupac 'C17 H14 N P Se'
_chemical_formula_moiety 'C17 H14 N P Se'
_chemical_formula_sum 'C17 H14 N P Se'
_chemical_formula_weight 342.22
_chemical_name_systematic
;
Diphenyl(pyridin-2-yl)phosphane selenide
;
_space_group_IT_number 19
_symmetry_cell_setting orthorhombic
_symmetry_space_group_name_Hall 'P 2ac 2ab'
_symmetry_space_group_name_H-M 'P 21 21 21'
_atom_sites_solution_hydrogens geom
_atom_sites_solution_primary direct
_atom_sites_solution_secondary difmap
_audit_creation_method 'WinGX routine CIF_UPDATE'
_cell_angle_alpha 90
_cell_angle_beta 90
_cell_angle_gamma 90
_cell_formula_units_Z 4
_cell_length_a 8.8092(4)
_cell_length_b 9.4066(4)
_cell_length_c 18.2661(7)
_cell_measurement_reflns_used 5093
_cell_measurement_temperature 100(2)
_cell_measurement_theta_max 66.57
_cell_measurement_theta_min 4.84
_cell_volume 1513.61(11)
_computing_cell_refinement 'SAINT (Bruker, 2008)'
_computing_data_collection 'APEX2 (Bruker, 2011)'
_computing_data_reduction 'SAINT and XPREP (Bruker, 2008)'
_computing_molecular_graphics 'DIAMOND (Brandenburg & Putz, 2005)'
_computing_publication_material
;
publCIF (Westrip, 2010) and WinGX (Farrugia, 1999)
;
_computing_structure_refinement 'SHELXL97 (Sheldrick, 2008)'
_computing_structure_solution 'SIR97 (Altomare <i>et al.</i>, 1999)'
_diffrn_ambient_temperature 100(2)
_diffrn_detector_area_resol_mean 8.4
_diffrn_measured_fraction_theta_full 0.967
_diffrn_measured_fraction_theta_max 0.967
_diffrn_measurement_device_type 'Bruker APEX DUO 4K-CCD'
_diffrn_measurement_method '\f and \w'
_diffrn_radiation_monochromator 'Incoatec Quazar Multilayer Mirror'
_diffrn_radiation_type CuK\a
_diffrn_radiation_wavelength 1.54178
_diffrn_reflns_av_R_equivalents 0.0251
_diffrn_reflns_limit_h_max 10
_diffrn_reflns_limit_h_min -9
_diffrn_reflns_limit_k_max 11
_diffrn_reflns_limit_k_min -3
_diffrn_reflns_limit_l_max 20
_diffrn_reflns_limit_l_min -21
_diffrn_reflns_number 6004
_diffrn_reflns_theta_full 66.62
_diffrn_reflns_theta_max 66.62
_diffrn_reflns_theta_min 4.84
_diffrn_standards_decay_% 0
_diffrn_standards_interval_count 0
_diffrn_standards_interval_time 0
_diffrn_standards_number 0
_exptl_absorpt_coefficient_mu 4.252
_exptl_absorpt_correction_T_max 0.6294
_exptl_absorpt_correction_T_min 0.4285
_exptl_absorpt_correction_type multi-scan
_exptl_absorpt_process_details '(SADABS; Bruker, 2008)'
_exptl_crystal_colour colourless
_exptl_crystal_density_diffrn 1.502
_exptl_crystal_density_method 'not measured'
_exptl_crystal_description cuboid
_exptl_crystal_F_000 688
_exptl_crystal_size_max 0.24
_exptl_crystal_size_mid 0.17
_exptl_crystal_size_min 0.12
_refine_diff_density_max 0.431
_refine_diff_density_min -0.27
_refine_ls_abs_structure_details 'Flack (1983), with 992 Friedel pairs'
_refine_ls_abs_structure_Flack 0.053(19)
_refine_ls_extinction_method none
_refine_ls_goodness_of_fit_ref 0.873
_refine_ls_hydrogen_treatment constr
_refine_ls_matrix_type full
_refine_ls_number_parameters 181
_refine_ls_number_reflns 2501
_refine_ls_number_restraints 0
_refine_ls_restrained_S_all 0.873
_refine_ls_R_factor_all 0.0214
_refine_ls_R_factor_gt 0.021
_refine_ls_shift/su_max 0
_refine_ls_shift/su_mean 0
_refine_ls_structure_factor_coef Fsqd
_refine_ls_weighting_details 'calc w = 1/[\s^2^(Fo^2^)+(0.0288P)^2^+1.1995P] where P=(Fo^2^+2Fc^2^)/3'
_refine_ls_weighting_scheme calc
_refine_ls_wR_factor_gt 0.0524
_refine_ls_wR_factor_ref 0.0527
_reflns_number_gt 2461
_reflns_number_total 2501
_reflns_threshold_expression I>2\s(I)
_cod_data_source_file kp2438.cif
_cod_data_source_block I
_cod_database_code 2236420
_cod_database_fobs_code 2236420

loop_
_symmetry_equiv_pos_as_xyz
'x, y, z'
'x+1/2, -y+1/2, -z'
'-x, y+1/2, -z+1/2'
'-x+1/2, -y, z+1/2'

loop_
_atom_site_type_symbol
_atom_site_label
_atom_site_fract_x
_atom_site_fract_y
_atom_site_fract_z
_atom_site_U_iso_or_equiv
_atom_site_adp_type
_atom_site_calc_flag
_atom_site_refinement_flags
_atom_site_occupancy
Se Se1 0.16691(3) 0.13803(3) 0.059243(13) 0.01846(8) Uani d . 1
P P1 0.28195(7) -0.00265(7) 0.12974(3) 0.01351(13) Uani d . 1
N N1 0.5564(3) -0.0376(2) 0.19118(12) 0.0211(5) Uani d . 1
C C1 0.2066(3) -0.0007(3) 0.22196(12) 0.0155(5) Uani d . 1
C C2 0.2524(3) 0.1080(3) 0.26909(13) 0.0222(6) Uani d . 1
H H2 0.3282 0.1737 0.2541 0.027 Uiso calc R 1
C C3 0.1867(3) 0.1197(3) 0.33781(14) 0.0279(6) Uani d . 1
H H3 0.2185 0.1927 0.3703 0.034 Uiso calc R 1
C C4 0.0749(3) 0.0250(3) 0.35923(14) 0.0271(6) Uani d . 1
H H4 0.0292 0.0341 0.4061 0.033 Uiso calc R 1
C C5 0.0295(3) -0.0826(3) 0.31256(14) 0.0226(6) Uani d . 1
H H5 -0.0465 -0.1479 0.3276 0.027 Uiso calc R 1
C C6 0.0953(3) -0.0952(3) 0.24349(14) 0.0192(6) Uani d . 1
H H6 0.0636 -0.1687 0.2113 0.023 Uiso calc R 1
C C7 0.2834(3) -0.1863(3) 0.09839(13) 0.0165(5) Uani d . 1
C C12 0.2168(3) -0.2192(3) 0.03143(13) 0.0218(6) Uani d . 1
H H12 0.1654 -0.1481 0.0041 0.026 Uiso calc R 1
C C11 0.2266(3) -0.3580(3) 0.00496(13) 0.0257(6) Uani d . 1
H H11 0.1802 -0.382 -0.0403 0.031 Uiso calc R 1
C C10 0.3034(3) -0.4608(3) 0.04429(14) 0.0249(6) Uani d . 1
H H10 0.3129 -0.5543 0.0252 0.03 Uiso calc R 1
C C9 0.3666(3) -0.4276(3) 0.11135(15) 0.0271(6) Uani d . 1
H H9 0.417 -0.499 0.1389 0.033 Uiso calc R 1
C C8 0.3567(3) -0.2906(3) 0.13858(14) 0.0216(6) Uani d . 1
H H8 0.4001 -0.2681 0.1848 0.026 Uiso calc R 1
C C13 0.4816(3) 0.0441(3) 0.14240(13) 0.0153(5) Uani d . 1
C C17 0.7046(3) -0.0092(3) 0.20170(14) 0.0222(6) Uani d . 1
H H17 0.7597 -0.0657 0.2356 0.027 Uiso calc R 1
C C16 0.7802(3) 0.0985(3) 0.16541(14) 0.0203(6) Uani d . 1
H H16 0.8851 0.1146 0.1741 0.024 Uiso calc R 1
C C15 0.7021(3) 0.1817(3) 0.11670(14) 0.0221(6) Uani d . 1
H H15 0.7518 0.2571 0.0917 0.026 Uiso calc R 1
C C14 0.5494(3) 0.1544(3) 0.10432(13) 0.0193(5) Uani d . 1
H H14 0.4928 0.21 0.0706 0.023 Uiso calc R 1

loop_
_atom_site_aniso_label
_atom_site_aniso_U_11
_atom_site_aniso_U_22
_atom_site_aniso_U_33
_atom_site_aniso_U_12
_atom_site_aniso_U_13
_atom_site_aniso_U_23
Se1 0.01952(13) 0.01885(13) 0.01701(12) 0.00321(11) -0.00156(10) 0.00276(10)
P1 0.0138(3) 0.0140(3) 0.0127(3) 0.0002(3) 0.0005(2) 0.0005(2)
N1 0.0168(11) 0.0207(12) 0.0257(11) 0.0009(9) -0.0010(9) 0.0027(9)
C1 0.0160(13) 0.0164(12) 0.0142(10) 0.0031(11) -0.0007(9) 0.0023(9)
C2 0.0217(14) 0.0247(16) 0.0201(13) -0.0027(11) 0.0031(10) -0.0015(10)
C3 0.0336(16) 0.0306(15) 0.0196(13) 0.0013(15) 0.0005(11) -0.0057(11)
C4 0.0285(16) 0.0351(17) 0.0178(13) 0.0114(13) 0.0059(11) 0.0033(11)
C5 0.0170(13) 0.0280(15) 0.0229(13) 0.0036(11) 0.0054(11) 0.0099(11)
C6 0.0185(13) 0.0200(15) 0.0193(12) 0.0024(11) -0.0020(10) 0.0028(10)
C7 0.0141(12) 0.0161(13) 0.0194(12) -0.0012(10) 0.0058(10) -0.0019(9)
C12 0.0256(13) 0.0230(14) 0.0167(12) -0.0026(12) 0.0021(10) 0.0000(10)
C11 0.0360(14) 0.0233(13) 0.0176(12) -0.0096(14) 0.0010(11) -0.0032(11)
C10 0.0329(16) 0.0172(13) 0.0246(13) -0.0034(11) 0.0103(11) -0.0040(10)
C9 0.0273(17) 0.0213(14) 0.0327(15) 0.0037(12) 0.0009(12) 0.0000(11)
C8 0.0216(14) 0.0233(13) 0.0199(12) -0.0015(12) -0.0043(11) -0.0036(10)
C13 0.0142(12) 0.0168(13) 0.0149(11) 0.0028(10) 0.0030(9) -0.0026(9)
C17 0.0210(14) 0.0206(13) 0.0250(13) -0.0015(13) -0.0041(10) 0.0007(11)
C16 0.0140(12) 0.0222(15) 0.0248(13) -0.0042(11) 0.0014(10) -0.0057(10)
C15 0.0191(14) 0.0244(14) 0.0227(12) -0.0061(11) 0.0025(10) 0.0026(10)
C14 0.0185(12) 0.0213(14) 0.0179(12) 0.0000(12) -0.0007(9) 0.0002(10)

loop_
_atom_type_symbol
_atom_type_description
_atom_type_scat_dispersion_real
_atom_type_scat_dispersion_imag
_atom_type_scat_source
C C 0.0181 0.0091 'International Tables Vol C Tables 4.2.6.8 and 6.1.1.4'
H H 0 0 'International Tables Vol C Tables 4.2.6.8 and 6.1.1.4'
N N 0.0311 0.018 'International Tables Vol C Tables 4.2.6.8 and 6.1.1.4'
P P 0.2955 0.4335 'International Tables Vol C Tables 4.2.6.8 and 6.1.1.4'
Se Se -0.7943 1.1372 'International Tables Vol C Tables 4.2.6.8 and 6.1.1.4'

loop_
_geom_angle_atom_site_label_1
_geom_angle_atom_site_label_2
_geom_angle_atom_site_label_3
_geom_angle
C1 P1 C7 107.75(11)
C1 P1 C13 103.46(11)
C7 P1 C13 105.15(11)
C1 P1 Se1 112.71(8)
C7 P1 Se1 114.04(9)
C13 P1 Se1 112.90(8)
C13 N1 C17 117.0(2)
C6 C1 C2 120.1(2)
C6 C1 P1 121.27(19)
C2 C1 P1 118.34(19)
C3 C2 C1 119.7(2)
C3 C2 H2 120.2
C1 C2 H2 120.2
C4 C3 C2 120.2(3)
C4 C3 H3 119.9
C2 C3 H3 119.9
C3 C4 C5 120.1(2)
C3 C4 H4 119.9
C5 C4 H4 119.9
C4 C5 C6 120.1(3)
C4 C5 H5 120
C6 C5 H5 120
C1 C6 C5 119.9(2)
C1 C6 H6 120.1
C5 C6 H6 120.1
C8 C7 C12 120.3(2)
C8 C7 P1 120.58(19)
C12 C7 P1 119.0(2)
C7 C12 C11 119.1(3)
C7 C12 H12 120.4
C11 C12 H12 120.4
C10 C11 C12 120.3(2)
C10 C11 H11 119.8
C12 C11 H11 119.8
C11 C10 C9 120.0(2)
C11 C10 H10 120
C9 C10 H10 120
C10 C9 C8 120.3(3)
C10 C9 H9 119.9
C8 C9 H9 119.9
C7 C8 C9 119.9(2)
C7 C8 H8 120.1
C9 C8 H8 120.1
N1 C13 C14 123.3(2)
N1 C13 P1 114.59(18)
C14 C13 P1 122.12(19)
N1 C17 C16 123.0(2)
N1 C17 H17 118.5
C16 C17 H17 118.5
C15 C16 C17 119.2(2)
C15 C16 H16 120.4
C17 C16 H16 120.4
C16 C15 C14 119.1(2)
C16 C15 H15 120.4
C14 C15 H15 120.4
C13 C14 C15 118.3(2)
C13 C14 H14 120.8
C15 C14 H14 120.8

loop_
_geom_bond_atom_site_label_1
_geom_bond_atom_site_label_2
_geom_bond_distance
Se1 P1 2.1063(6)
P1 C1 1.811(2)
P1 C7 1.820(2)
P1 C13 1.828(3)
N1 C13 1.349(3)
N1 C17 1.347(3)
C1 C6 1.380(4)
C1 C2 1.397(4)
C2 C3 1.387(4)
C2 H2 0.95
C3 C4 1.384(4)
C3 H3 0.95
C4 C5 1.382(4)
C4 H4 0.95
C5 C6 1.393(4)
C5 H5 0.95
C6 H6 0.95
C7 C8 1.385(4)
C7 C12 1.391(3)
C12 C11 1.395(4)
C12 H12 0.95
C11 C10 1.381(4)
C11 H11 0.95
C10 C9 1.381(4)
C10 H10 0.95
C9 C8 1.384(4)
C9 H9 0.95
C8 H8 0.95
C13 C14 1.384(4)
C17 C16 1.381(4)
C17 H17 0.95
C16 C15 1.370(4)
C16 H16 0.95
C15 C14 1.388(4)
C15 H15 0.95
C14 H14 0.95

loop_
_geom_hbond_atom_site_label_D
_geom_hbond_atom_site_label_H
_geom_hbond_atom_site_label_A
_geom_hbond_site_symmetry_A
_geom_hbond_distance_DH
_geom_hbond_distance_HA
_geom_hbond_distance_DA
_geom_hbond_angle_DHA
C12 H12 Se1 . 0.95 2.87 3.427(3) 118.2
C8 H8 N1 . 0.95 2.57 3.111(3) 116.3
C14 H14 Se1 . 0.95 2.96 3.472(2) 115.4
C5 H5 Se1 3_545 0.95 3.07 3.923(3) 149.5
C16 H16 Se1 1_655 0.95 3.26 3.938(3) 130.1
C11 H11 Cg1 2_445 0.95 2.77 3.630(3) 151

loop_
_geom_torsion_atom_site_label_1
_geom_torsion_atom_site_label_2
_geom_torsion_atom_site_label_3
_geom_torsion_atom_site_label_4
_geom_torsion
C7 P1 C1 C6 -34.1(2)
C13 P1 C1 C6 -145.1(2)
Se1 P1 C1 C6 92.6(2)
C7 P1 C1 C2 152.3(2)
C13 P1 C1 C2 41.3(2)
Se1 P1 C1 C2 -81.0(2)
C6 C1 C2 C3 0.7(4)
P1 C1 C2 C3 174.4(2)
C1 C2 C3 C4 -0.8(4)
C2 C3 C4 C5 0.8(4)
C3 C4 C5 C6 -0.6(4)
C2 C1 C6 C5 -0.5(4)
P1 C1 C6 C5 -174.0(2)
C4 C5 C6 C1 0.5(4)
C1 P1 C7 C8 -55.0(2)
C13 P1 C7 C8 54.9(2)
Se1 P1 C7 C8 179.09(18)
C1 P1 C7 C12 128.4(2)
C13 P1 C7 C12 -121.7(2)
Se1 P1 C7 C12 2.5(2)
C8 C7 C12 C11 -0.8(4)
P1 C7 C12 C11 175.8(2)
C7 C12 C11 C10 -1.0(4)
C12 C11 C10 C9 2.2(4)
C11 C10 C9 C8 -1.7(4)
C12 C7 C8 C9 1.4(4)
P1 C7 C8 C9 -175.2(2)
C10 C9 C8 C7 -0.1(4)
C17 N1 C13 C14 -0.7(4)
C17 N1 C13 P1 178.94(19)
C1 P1 C13 N1 53.4(2)
C7 P1 C13 N1 -59.5(2)
Se1 P1 C13 N1 175.59(16)
C1 P1 C13 C14 -126.9(2)
C7 P1 C13 C14 120.2(2)
Se1 P1 C13 C14 -4.7(2)
C13 N1 C17 C16 0.3(4)
N1 C17 C16 C15 0.5(4)
C17 C16 C15 C14 -0.9(4)
N1 C13 C14 C15 0.4(4)
P1 C13 C14 C15 -179.30(19)
C16 C15 C14 C13 0.5(4)

loop_
_cod_related_entry_id
_cod_related_entry_database
_cod_related_entry_code
1 ChemSpider 30658113
